data_4030465
loop_
_publ_author_name
'Martinand-Lurin, Elodie'
'Gruber, Raymond'
'Retailleau, Pascal'
'Fleurat-Lessard, Paul'
'Dauban, Philippe'

_publ_section_title
;
 Studies on the formal [3 + 2] cycloaddition of aziridines with alkenes
 for the synthesis of 1-azaspiroalkanes.
;
_journal_issue 3
_journal_name_full 'The Journal of organic chemistry'
_journal_page_first 1414
_journal_page_last 1426
_journal_paper_doi 10.1021/jo502333j
_journal_volume 80
_journal_year 2015
_chemical_absolute_configuration ad
_chemical_formula_moiety 'C16 H21 N O3 S'
_chemical_formula_sum 'C16 H21 N O3 S'
_chemical_formula_weight 307.40
_chemical_name_systematic
; 
 ? 
;
_space_group_IT_number 19
_symmetry_cell_setting orthorhombic
_symmetry_space_group_name_Hall 'P 2ac 2ab'
_symmetry_space_group_name_H-M 'P 21 21 21'
_atom_sites_solution_hydrogens geom
_atom_sites_solution_primary direct
_atom_sites_solution_secondary difmap
_audit_creation_method SHELXL-97
_cell_angle_alpha 90.00
_cell_angle_beta 90.00
_cell_angle_gamma 90.00
_cell_formula_units_Z 16
_cell_length_a 11.1849(2)
_cell_length_b 11.7522(2)
_cell_length_c 47.233(3)
_cell_measurement_reflns_used 16833
_cell_measurement_temperature 193(2)
_cell_measurement_theta_max 68.3
_cell_measurement_theta_min 6.6
_cell_volume 6208.6(4)
_computing_cell_refinement 'CrystalClear-SM Expert 2.0 r4 (Rigaku, 2009)'
_computing_data_collection 'CrystalClear-SM Expert 2.0 r4 (Rigaku, 2009)'
_computing_data_reduction 'CrystalClear-SM Expert 2.0 r4 (Rigaku, 2009)'
_computing_molecular_graphics 'PLATON (Spek, 2003)'
_computing_publication_material 'SHELXL97 (Sheldrick, 2008)'
_computing_structure_refinement 'SHELXL97 (Sheldrick, 2008); CRYSTALBUILDER (Welter, 2006)'
_computing_structure_solution 'SHELXS97 (Sheldrick, 2008)'
_diffrn_ambient_temperature 193(2)
_diffrn_detector_type 'RAPID II large area curved imaging plate detector'
_diffrn_measured_fraction_theta_full 0.953
_diffrn_measured_fraction_theta_max 0.953
_diffrn_measurement_device_type 'Rigaku rapid II RAXIS conversion'
_diffrn_measurement_method 'profile data from \w-scans'
_diffrn_radiation_monochromator graphite
_diffrn_radiation_source 'fine-focus sealed tube'
_diffrn_radiation_type CuK\a
_diffrn_radiation_wavelength 1.54187
_diffrn_reflns_av_R_equivalents 0.0653
_diffrn_reflns_av_sigmaI/netI 0.0896
_diffrn_reflns_limit_h_max 7
_diffrn_reflns_limit_h_min -13
_diffrn_reflns_limit_k_max 13
_diffrn_reflns_limit_k_min -12
_diffrn_reflns_limit_l_max 54
_diffrn_reflns_limit_l_min -41
_diffrn_reflns_number 23261
_diffrn_reflns_theta_full 65.49
_diffrn_reflns_theta_max 65.49
_diffrn_reflns_theta_min 6.63
_exptl_absorpt_coefficient_mu 1.935
_exptl_absorpt_correction_T_max 1.000
_exptl_absorpt_correction_T_min 0.583
_exptl_absorpt_correction_type multi-scan
_exptl_absorpt_process_details 'FS_ABSCOR (Rigaku, 2009)'
_exptl_crystal_colour colourless
_exptl_crystal_density_diffrn 1.315
_exptl_crystal_density_method 'not measured'
_exptl_crystal_description block
_exptl_crystal_F_000 2624
_exptl_crystal_size_max 0.38
_exptl_crystal_size_mid 0.23
_exptl_crystal_size_min 0.15
_refine_diff_density_max 0.438
_refine_diff_density_min -0.519
_refine_diff_density_rms 0.065
_refine_ls_abs_structure_details 'Flack H D (1983), Acta Cryst. A39, 876-881;3941 Friedel pairs'
_refine_ls_abs_structure_Flack 0.02(2)
_refine_ls_extinction_method none
_refine_ls_goodness_of_fit_ref 1.096
_refine_ls_hydrogen_treatment constr
_refine_ls_matrix_type full
_refine_ls_number_parameters 757
_refine_ls_number_reflns 9641
_refine_ls_number_restraints 6
_refine_ls_restrained_S_all 1.097
_refine_ls_R_factor_all 0.0808
_refine_ls_R_factor_gt 0.0628
_refine_ls_shift/su_max 0.001
_refine_ls_shift/su_mean 0.000
_refine_ls_structure_factor_coef Fsqd
_refine_ls_weighting_details 'calc w=1/[\s^2^(Fo^2^)+(0.0760P)^2^+5.1329P] where P=(Fo^2^+2Fc^2^)/3'
_refine_ls_weighting_scheme calc
_refine_ls_wR_factor_gt 0.1531
_refine_ls_wR_factor_ref 0.1785
_reflns_number_gt 7778
_reflns_number_total 9641
_reflns_threshold_expression >2sigma(I)
_cod_data_source_file jo502333j_si_008.cif
_cod_data_source_block compound_2jb
_cod_depositor_comments 'Adding full bibliography for 4030461--4030470.cif.'
_cod_database_code 4030465

loop_
_symmetry_equiv_pos_as_xyz
'x, y, z'
'-x+1/2, -y, z+1/2'
'x+1/2, -y+1/2, -z'
'-x, y+1/2, -z+1/2'

loop_
_atom_site_label
_atom_site_type_symbol
_atom_site_fract_x
_atom_site_fract_y
_atom_site_fract_z
_atom_site_U_iso_or_equiv
_atom_site_adp_type
_atom_site_occupancy
_atom_site_symmetry_multiplicity
_atom_site_calc_flag
_atom_site_refinement_flags
S1_1 S 0.30993(14) 0.56987(10) 0.34835(3) 0.0495(3) Uani 1 1 d .
O1_1 O 0.2679(4) 0.6721(3) 0.33578(9) 0.0748(13) Uani 1 1 d .
O2_1 O 0.4166(4) 0.5740(4) 0.36511(8) 0.0656(11) Uani 1 1 d .
O3_1 O 0.2061(4) 0.5226(3) 0.36704(8) 0.0575(10) Uani 1 1 d .
N1_1 N 0.3155(4) 0.4722(3) 0.32410(7) 0.0340(9) Uani 1 1 d .
C1_1 C 0.3827(5) 0.4902(3) 0.29701(9) 0.0359(11) Uani 1 1 d .
C2_1 C 0.4164(5) 0.3669(4) 0.28881(10) 0.0440(12) Uani 1 1 d .
H2A_1 H 0.4023 0.3537 0.2684 0.053 Uiso 1 1 calc R
H2B_1 H 0.5017 0.3519 0.2930 0.053 Uiso 1 1 calc R
C3_1 C 0.3362(5) 0.2898(3) 0.30662(9) 0.0363(11) Uani 1 1 d .
H3_1 H 0.2540 0.2905 0.2983 0.044 Uiso 1 1 calc R
C4_1 C 0.3336(4) 0.3550(3) 0.33494(8) 0.0325(10) Uani 1 1 d .
H4_1 H 0.4131 0.3492 0.3445 0.039 Uiso 1 1 calc R
C5_1 C 0.2354(5) 0.3234(4) 0.35549(9) 0.0449(12) Uani 1 1 d .
H5A_1 H 0.2526 0.2477 0.3637 0.054 Uiso 1 1 calc R
H5B_1 H 0.1585 0.3185 0.3452 0.054 Uiso 1 1 calc R
C6_1 C 0.2246(6) 0.4099(5) 0.37908(11) 0.0555(14) Uani 1 1 d .
H6A_1 H 0.1564 0.3899 0.3915 0.067 Uiso 1 1 calc R
H6B_1 H 0.2983 0.4096 0.3907 0.067 Uiso 1 1 calc R
C7_1 C 0.4943(6) 0.5685(5) 0.29815(11) 0.0550(14) Uani 1 1 d .
H7A_1 H 0.4813 0.6324 0.3114 0.066 Uiso 1 1 calc R
H7B_1 H 0.5656 0.5252 0.3043 0.066 Uiso 1 1 calc R
C8_1 C 0.5094(7) 0.6104(8) 0.26915(15) 0.098(3) Uani 1 1 d .
H8A_1 H 0.5669 0.5617 0.2588 0.117 Uiso 1 1 calc R
H8B_1 H 0.5411 0.6891 0.2695 0.117 Uiso 1 1 calc R
C9_1 C 0.3918(6) 0.6083(6) 0.25481(13) 0.0694(19) Uani 1 1 d .
H9A_1 H 0.3975 0.5662 0.2367 0.083 Uiso 1 1 calc R
H9B_1 H 0.3645 0.6867 0.2507 0.083 Uiso 1 1 calc R
C10_1 C 0.3043(5) 0.5491(4) 0.27473(10) 0.0477(13) Uani 1 1 d .
H10A_1 H 0.2554 0.4927 0.2643 0.057 Uiso 1 1 calc R
H10B_1 H 0.2504 0.6052 0.2838 0.057 Uiso 1 1 calc R
C11_1 C 0.3766(5) 0.1674(4) 0.30953(9) 0.0361(10) Uani 1 1 d .
C12_1 C 0.2991(6) 0.0791(4) 0.30164(11) 0.0557(14) Uani 1 1 d .
H12_1 H 0.2226 0.0961 0.2940 0.067 Uiso 1 1 calc R
C13_1 C 0.3350(6) -0.0345(4) 0.30511(12) 0.0627(17) Uani 1 1 d .
H13_1 H 0.2830 -0.0944 0.2996 0.075 Uiso 1 1 calc R
C14_1 C 0.4432(6) -0.0591(5) 0.31629(12) 0.0617(16) Uani 1 1 d .
H14_1 H 0.4660 -0.1364 0.3185 0.074 Uiso 1 1 calc R
C15_1 C 0.5200(6) 0.0246(4) 0.32438(11) 0.0562(15) Uani 1 1 d .
H15_1 H 0.5953 0.0059 0.3325 0.067 Uiso 1 1 calc R
C16_1 C 0.4872(5) 0.1381(4) 0.32070(10) 0.0454(12) Uani 1 1 d .
H16_1 H 0.5415 0.1966 0.3259 0.054 Uiso 1 1 calc R
S1_2 S 0.21997(12) -0.14729(9) 0.15667(2) 0.0406(3) Uani 1 1 d .
O1_2 O 0.1802(4) -0.2602(3) 0.16210(8) 0.0652(12) Uani 1 1 d .
O2_2 O 0.3434(3) -0.1241(3) 0.15964(8) 0.0574(10) Uani 1 1 d .
O3_2 O 0.1795(4) -0.1196(2) 0.12588(6) 0.0517(10) Uani 1 1 d .
N1_2 N 0.1377(4) -0.0589(3) 0.17391(8) 0.0460(11) Uani 1 1 d .
C1_2 C 0.1043(5) -0.0726(4) 0.20437(9) 0.0362(11) Uani 1 1 d .
C2_2 C 0.0858(5) 0.0518(4) 0.21348(10) 0.0422(12) Uani 1 1 d .
H2A_2 H 0.0160 0.0581 0.2263 0.051 Uiso 1 1 calc R
H2B_2 H 0.1574 0.0804 0.2236 0.051 Uiso 1 1 calc R
C3_2 C 0.0648(5) 0.1201(4) 0.18670(10) 0.0428(12) Uani 1 1 d .
H3_2 H -0.0189 0.1074 0.1800 0.051 Uiso 1 1 calc R
C4_2 C 0.1529(5) 0.0631(3) 0.16587(8) 0.0395(12) Uani 1 1 d .
H4_2 H 0.2366 0.0890 0.1696 0.047 Uiso 1 1 calc R
C5_2 C 0.1214(5) 0.0765(4) 0.13483(10) 0.0468(13) Uani 1 1 d .
H5A_2 H 0.0366 0.0559 0.1318 0.056 Uiso 1 1 calc R
H5B_2 H 0.1325 0.1567 0.1290 0.056 Uiso 1 1 calc R
C6_2 C 0.2007(7) 0.0003(4) 0.11705(10) 0.0573(16) Uani 1 1 d .
H6A_2 H 0.1813 0.0097 0.0967 0.069 Uiso 1 1 calc R
H6B_2 H 0.2857 0.0206 0.1199 0.069 Uiso 1 1 calc R
C7_2 C 0.1937(5) -0.1366(5) 0.22368(10) 0.0506(13) Uani 1 1 d .
H7A_2 H 0.2368 -0.1963 0.2130 0.061 Uiso 1 1 calc R
H7B_2 H 0.2528 -0.0835 0.2320 0.061 Uiso 1 1 calc R
C8_2 C 0.1183(7) -0.1868(9) 0.24563(15) 0.105(3) Uani 1 1 d U
H8A_2 H 0.1255 -0.1415 0.2632 0.127 Uiso 1 1 calc R
H8B_2 H 0.1460 -0.2651 0.2497 0.127 Uiso 1 1 calc R
C9_2 C -0.0079(7) -0.1899(6) 0.23663(12) 0.0689(18) Uani 1 1 d .
H9A_2 H -0.0577 -0.1417 0.2491 0.083 Uiso 1 1 calc R
H9B_2 H -0.0390 -0.2687 0.2372 0.083 Uiso 1 1 calc R
C10_2 C -0.0092(5) -0.1448(4) 0.20676(10) 0.0465(12) Uani 1 1 d .
H10A_2 H -0.0813 -0.0978 0.2034 0.056 Uiso 1 1 calc R
H10B_2 H -0.0079 -0.2079 0.1929 0.056 Uiso 1 1 calc R
C11_2 C 0.0876(5) 0.2478(4) 0.18952(10) 0.0434(12) Uani 1 1 d .
C12_2 C 0.1930(6) 0.2887(5) 0.20015(10) 0.0542(14) Uani 1 1 d .
H12_2 H 0.2541 0.2375 0.2058 0.065 Uiso 1 1 calc R
C13_2 C 0.2102(7) 0.4029(6) 0.20257(12) 0.0676(18) Uani 1 1 d .
H13_2 H 0.2835 0.4297 0.2103 0.081 Uiso 1 1 calc R
C14_2 C 0.1265(8) 0.4798(5) 0.19439(13) 0.073(2) Uani 1 1 d .
H14_2 H 0.1408 0.5592 0.1962 0.088 Uiso 1 1 calc R
C15_2 C 0.0171(7) 0.4389(5) 0.18306(11) 0.068(2) Uani 1 1 d .
H15_2 H -0.0430 0.4905 0.1769 0.081 Uiso 1 1 calc R
C16_2 C -0.0005(6) 0.3223(4) 0.18114(10) 0.0494(13) Uani 1 1 d .
H16_2 H -0.0740 0.2937 0.1740 0.059 Uiso 1 1 calc R
S1_4 S -0.11873(14) 0.65804(10) 0.06067(3) 0.0552(4) Uani 1 1 d .
O1_4 O -0.2394(3) 0.6893(4) 0.06670(12) 0.0843(15) Uani 1 1 d .
O2_4 O -0.0868(5) 0.6324(3) 0.03242(8) 0.0724(13) Uani 1 1 d .
O3_4 O -0.0381(4) 0.7587(3) 0.07079(8) 0.0546(10) Uani 1 1 d .
N1_4 N -0.0754(4) 0.5605(3) 0.08211(9) 0.0458(10) Uani 1 1 d .
C1_4 C -0.1482(5) 0.4555(4) 0.08836(10) 0.0418(12) Uani 1 1 d .
C2_4 C -0.0507(5) 0.3676(4) 0.09599(11) 0.0468(13) Uani 1 1 d .
H2A_4 H -0.0753 0.3225 0.1127 0.056 Uiso 1 1 calc R
H2B_4 H -0.0370 0.3150 0.0799 0.056 Uiso 1 1 calc R
C3_4 C 0.0642(4) 0.4353(4) 0.10257(9) 0.0341(10) Uani 1 1 d .
H3_4 H 0.0577 0.4661 0.1222 0.041 Uiso 1 1 calc R
C4_4 C 0.0548(4) 0.5347(3) 0.08184(9) 0.0342(10) Uani 1 1 d .
H4_4 H 0.0798 0.5097 0.0625 0.041 Uiso 1 1 calc R
C5_4 C 0.1210(5) 0.6415(4) 0.09001(10) 0.0438(12) Uani 1 1 d .
H5A_4 H 0.2081 0.6272 0.0891 0.053 Uiso 1 1 calc R
H5B_4 H 0.1004 0.6623 0.1097 0.053 Uiso 1 1 calc R
C6_4 C 0.0895(5) 0.7386(4) 0.07051(12) 0.0494(13) Uani 1 1 d .
H6A_4 H 0.1319 0.8083 0.0767 0.059 Uiso 1 1 calc R
H6B_4 H 0.1156 0.7203 0.0510 0.059 Uiso 1 1 calc R
C7_4 C -0.2301(5) 0.4120(4) 0.06507(11) 0.0528(14) Uani 1 1 d .
H7A_4 H -0.1839 0.3725 0.0501 0.063 Uiso 1 1 calc R
H7B_4 H -0.2758 0.4752 0.0564 0.063 Uiso 1 1 calc R
C8_4 C -0.3134(6) 0.3293(5) 0.08042(14) 0.0673(17) Uani 1 1 d .
H8A_4 H -0.3922 0.3255 0.0709 0.081 Uiso 1 1 calc R
H8B_4 H -0.2784 0.2520 0.0810 0.081 Uiso 1 1 calc R
C9_4 C -0.3255(6) 0.3776(5) 0.10968(14) 0.0713(18) Uani 1 1 d .
H9A_4 H -0.3076 0.3183 0.1240 0.086 Uiso 1 1 calc R
H9B_4 H -0.4083 0.4048 0.1128 0.086 Uiso 1 1 calc R
C10_4 C -0.2376(6) 0.4763(5) 0.11258(11) 0.0552(15) Uani 1 1 d .
H10A_4 H -0.1971 0.4747 0.1312 0.066 Uiso 1 1 calc R
H10B_4 H -0.2787 0.5504 0.1103 0.066 Uiso 1 1 calc R
C11_4 C 0.1765(4) 0.3679(3) 0.10055(9) 0.0338(10) Uani 1 1 d .
C12_4 C 0.2086(5) 0.3093(4) 0.07557(10) 0.0428(12) Uani 1 1 d .
H12_4 H 0.1596 0.3149 0.0592 0.051 Uiso 1 1 calc R
C13_4 C 0.3113(5) 0.2436(4) 0.07490(12) 0.0500(13) Uani 1 1 d .
H13_4 H 0.3309 0.2035 0.0581 0.060 Uiso 1 1 calc R
C14_4 C 0.3853(5) 0.2351(4) 0.09791(12) 0.0519(14) Uani 1 1 d .
H14_4 H 0.4559 0.1903 0.0971 0.062 Uiso 1 1 calc R
C15_4 C 0.3549(5) 0.2931(5) 0.12229(12) 0.0530(14) Uani 1 1 d .
H15_4 H 0.4049 0.2870 0.1385 0.064 Uiso 1 1 calc R
C16_4 C 0.2539(5) 0.3596(4) 0.12369(10) 0.0420(12) Uani 1 1 d .
H16_4 H 0.2366 0.4002 0.1406 0.050 Uiso 1 1 calc R
S1_5 S 0.0098(2) 0.08110(13) 0.04015(3) 0.0759(6) Uani 1 1 d .
C1_5 C -0.2003(6) 0.0147(4) 0.01610(10) 0.0486(13) Uani 1 1 d .
O1_5 O -0.0375(6) 0.0870(4) 0.06780(8) 0.0977(18) Uani 1 1 d .
O2_5 O 0.0366(6) 0.1842(4) 0.02648(9) 0.108(2) Uani 1 1 d .
N1_5 N -0.0693(5) -0.0019(4) 0.02050(8) 0.0552(13) Uani 1 1 d .
C2_5 C -0.2202(6) -0.0485(5) -0.01198(12) 0.0653(17) Uani 1 1 d .
H2A_5 H -0.2899 -0.1001 -0.0104 0.078 Uiso 1 1 calc R
H2B_5 H -0.2355 0.0064 -0.0274 0.078 Uiso 1 1 calc R
C3_5 C -0.1082(6) -0.1161(5) -0.01806(11) 0.0573(15) Uani 1 1 d .
H3_5 H -0.1104 -0.1865 -0.0062 0.069 Uiso 1 1 calc R
C4_5 C -0.0101(6) -0.0382(5) -0.00625(10) 0.0537(14) Uani 1 1 d .
H4_5 H 0.0018 0.0288 -0.0190 0.064 Uiso 1 1 calc R
C5_5 C 0.1065(7) -0.0949(6) -0.00055(13) 0.0719(19) Uani 1 1 d .
H5A_5 H 0.1460 -0.1142 -0.0187 0.086 Uiso 1 1 calc R
H5B_5 H 0.0929 -0.1663 0.0101 0.086 Uiso 1 1 calc R
O3_5 O 0.1270(5) 0.0085(4) 0.04309(9) 0.0923(16) Uani 1 1 d .
C7_5 C -0.2440(7) 0.1381(5) 0.01444(13) 0.073(2) Uani 1 1 d .
H7A_5 H -0.2111 0.1843 0.0301 0.088 Uiso 1 1 calc R
H7B_5 H -0.2217 0.1736 -0.0038 0.088 Uiso 1 1 calc R
C8_5 C -0.3792(8) 0.1255(7) 0.01705(18) 0.095(2) Uani 1 1 d .
H8A_5 H -0.4160 0.1962 0.0244 0.113 Uiso 1 1 calc R
H8B_5 H -0.4157 0.1068 -0.0015 0.113 Uiso 1 1 calc R
C10_5 C -0.2756(7) -0.0312(5) 0.04054(13) 0.077(2) Uani 1 1 d .
H10A_5 H -0.2856 -0.1147 0.0389 0.093 Uiso 1 1 calc R
H10B_5 H -0.2378 -0.0136 0.0590 0.093 Uiso 1 1 calc R
C6_5 C 0.1858(8) -0.0166(9) 0.01644(15) 0.104(3) Uani 1 1 d .
H6A_5 H 0.2639 -0.0535 0.0200 0.125 Uiso 1 1 calc R
H6B_5 H 0.2002 0.0547 0.0058 0.125 Uiso 1 1 calc R
C9_5 C -0.3944(10) 0.0284(8) 0.0378(2) 0.121(3) Uani 1 1 d .
H9A_5 H -0.4202 0.0580 0.0565 0.145 Uiso 1 1 calc R
H9B_5 H -0.4559 -0.0254 0.0309 0.145 Uiso 1 1 calc R
C11_5 C -0.0860(5) -0.1513(5) -0.04814(10) 0.0487(13) Uani 1 1 d .
C12_5 C -0.0707(5) -0.0759(5) -0.07030(11) 0.0567(14) Uani 1 1 d .
H12_5 H -0.0755 0.0035 -0.0667 0.068 Uiso 1 1 calc R
C13_5 C -0.0491(7) -0.1123(8) -0.09716(13) 0.079(2) Uani 1 1 d .
H13_5 H -0.0378 -0.0584 -0.1119 0.095 Uiso 1 1 calc R
C14_5 C -0.0437(6) -0.2223(8) -0.10287(15) 0.083(2) Uani 1 1 d .
H14_5 H -0.0300 -0.2462 -0.1218 0.099 Uiso 1 1 calc R
C15_5 C -0.0574(7) -0.3026(7) -0.08222(18) 0.088(2) Uani 1 1 d .
H15_5 H -0.0510 -0.3813 -0.0865 0.106 Uiso 1 1 calc R
C16_5 C -0.0812(6) -0.2661(5) -0.05428(13) 0.0666(17) Uani 1 1 d .
H16_5 H -0.0940 -0.3205 -0.0397 0.080 Uiso 1 1 calc R

loop_
_atom_site_aniso_label
_atom_site_aniso_U_11
_atom_site_aniso_U_22
_atom_site_aniso_U_33
_atom_site_aniso_U_23
_atom_site_aniso_U_13
_atom_site_aniso_U_12
S1_1 0.0666(9) 0.0380(6) 0.0439(7) -0.0125(5) -0.0069(7) 0.0067(6)
O1_1 0.115(4) 0.0330(18) 0.076(3) -0.0066(17) -0.014(3) 0.025(2)
O2_1 0.069(3) 0.072(2) 0.055(2) -0.021(2) -0.032(2) -0.007(2)
O3_1 0.065(3) 0.061(2) 0.047(2) -0.0090(17) 0.017(2) 0.016(2)
N1_1 0.050(2) 0.0273(16) 0.0247(18) -0.0014(13) -0.0049(19) 0.0029(16)
C1_1 0.050(3) 0.030(2) 0.028(2) 0.0064(17) -0.005(2) -0.004(2)
C2_1 0.058(3) 0.040(3) 0.034(3) 0.004(2) 0.008(3) 0.003(2)
C3_1 0.054(3) 0.030(2) 0.025(2) -0.0007(16) -0.003(2) -0.004(2)
C4_1 0.046(3) 0.030(2) 0.022(2) 0.0006(16) 0.002(2) 0.0004(19)
C5_1 0.062(4) 0.044(3) 0.028(2) 0.0026(18) 0.008(2) 0.001(2)
C6_1 0.066(4) 0.064(3) 0.037(3) 0.000(2) 0.009(3) 0.009(3)
C7_1 0.065(4) 0.042(3) 0.058(3) 0.012(2) -0.010(3) -0.008(3)
C8_1 0.072(5) 0.142(7) 0.080(5) 0.053(5) -0.005(4) -0.045(5)
C9_1 0.065(4) 0.088(4) 0.056(4) 0.035(3) -0.006(3) -0.015(3)
C10_1 0.057(3) 0.054(3) 0.033(2) 0.016(2) -0.011(3) -0.002(2)
C11_1 0.051(3) 0.030(2) 0.027(2) -0.0031(16) 0.002(2) 0.004(2)
C12_1 0.070(4) 0.043(3) 0.055(3) -0.006(2) -0.006(3) -0.008(3)
C13_1 0.088(5) 0.035(3) 0.065(4) -0.007(2) 0.002(4) -0.012(3)
C14_1 0.086(5) 0.043(3) 0.055(3) -0.003(2) -0.004(3) 0.019(3)
C15_1 0.072(4) 0.048(3) 0.048(3) -0.001(2) -0.010(3) 0.020(3)
C16_1 0.055(3) 0.042(3) 0.039(3) -0.002(2) -0.005(3) 0.011(2)
S1_2 0.0624(8) 0.0304(5) 0.0290(6) 0.0000(4) 0.0033(6) 0.0065(5)
O1_2 0.111(3) 0.0227(15) 0.062(2) 0.0105(15) 0.018(2) 0.0039(19)
O2_2 0.0294(19) 0.066(2) 0.076(3) -0.0190(19) -0.005(2) 0.0105(16)
O3_2 0.095(3) 0.0270(15) 0.0331(17) -0.0023(12) -0.024(2) -0.0047(17)
N1_2 0.076(3) 0.0278(18) 0.034(2) 0.0091(15) 0.020(2) 0.0137(19)
C1_2 0.046(3) 0.039(2) 0.023(2) 0.0100(17) 0.005(2) 0.001(2)
C2_2 0.059(3) 0.037(2) 0.031(2) 0.0015(18) 0.007(2) -0.001(2)
C3_2 0.062(3) 0.032(2) 0.035(3) 0.0011(18) 0.005(3) 0.000(2)
C4_2 0.069(4) 0.026(2) 0.024(2) 0.0033(16) 0.009(2) 0.002(2)
C5_2 0.070(4) 0.028(2) 0.042(3) 0.004(2) -0.012(3) -0.004(2)
C6_2 0.110(5) 0.028(2) 0.034(3) -0.0001(18) -0.004(3) -0.002(3)
C7_2 0.055(3) 0.055(3) 0.042(3) 0.009(2) -0.007(3) 0.006(3)
C8_2 0.079(5) 0.177(8) 0.060(4) 0.073(5) 0.012(4) 0.024(5)
C9_2 0.077(5) 0.073(4) 0.058(4) 0.019(3) 0.019(4) -0.019(4)
C10_2 0.049(3) 0.045(3) 0.044(3) 0.007(2) -0.004(3) -0.001(2)
C11_2 0.068(4) 0.031(2) 0.031(2) 0.0044(18) 0.013(3) 0.002(2)
C12_2 0.075(4) 0.052(3) 0.036(3) -0.002(2) 0.005(3) -0.005(3)
C13_2 0.086(5) 0.077(4) 0.040(3) -0.013(3) 0.011(3) -0.032(4)
C14_2 0.135(7) 0.032(3) 0.052(4) -0.010(2) 0.034(4) -0.021(4)
C15_2 0.113(6) 0.043(3) 0.046(3) 0.008(2) 0.027(4) 0.034(4)
C16_2 0.065(4) 0.046(3) 0.037(3) -0.002(2) 0.014(3) -0.001(3)
S1_4 0.0613(9) 0.0387(6) 0.0656(9) 0.0173(6) -0.0123(8) -0.0004(6)
O1_4 0.037(2) 0.070(3) 0.145(4) 0.041(3) -0.004(3) 0.013(2)
O2_4 0.103(4) 0.060(2) 0.054(2) 0.0073(19) -0.019(2) -0.009(2)
O3_4 0.063(3) 0.0292(16) 0.072(3) 0.0058(16) 0.003(2) -0.0014(16)
N1_4 0.037(2) 0.039(2) 0.062(3) 0.0189(19) -0.009(2) -0.0009(18)
C1_4 0.054(3) 0.029(2) 0.042(3) 0.0100(18) 0.005(3) -0.004(2)
C2_4 0.046(3) 0.038(3) 0.057(3) 0.015(2) 0.007(3) -0.005(2)
C3_4 0.036(3) 0.034(2) 0.032(2) 0.0050(17) -0.001(2) 0.0016(19)
C4_4 0.042(3) 0.029(2) 0.032(2) 0.0009(17) 0.001(2) -0.0046(19)
C5_4 0.049(3) 0.035(2) 0.047(3) -0.004(2) -0.004(3) -0.014(2)
C6_4 0.056(3) 0.037(2) 0.055(3) 0.002(2) 0.005(3) -0.007(2)
C7_4 0.063(4) 0.051(3) 0.045(3) -0.002(2) -0.006(3) -0.014(3)
C8_4 0.051(4) 0.066(4) 0.085(4) 0.006(3) 0.008(4) -0.019(3)
C9_4 0.078(5) 0.055(3) 0.081(4) 0.014(3) 0.023(4) -0.004(3)
C10_4 0.066(4) 0.055(3) 0.044(3) 0.000(2) 0.005(3) 0.001(3)
C11_4 0.036(3) 0.031(2) 0.034(2) 0.0046(17) -0.006(2) -0.0011(18)
C12_4 0.055(3) 0.035(2) 0.038(3) -0.0027(18) -0.004(3) 0.000(2)
C13_4 0.055(3) 0.041(3) 0.054(3) -0.007(2) 0.000(3) 0.002(2)
C14_4 0.042(3) 0.046(3) 0.068(4) 0.012(3) -0.001(3) 0.002(2)
C15_4 0.051(3) 0.056(3) 0.053(3) 0.011(2) -0.013(3) -0.010(3)
C16_4 0.049(3) 0.042(3) 0.035(3) 0.0026(19) -0.007(2) -0.009(2)
S1_5 0.1311(17) 0.0572(8) 0.0394(8) -0.0012(6) -0.0299(10) -0.0166(10)
C1_5 0.074(4) 0.041(3) 0.030(2) 0.0017(19) 0.009(3) 0.004(3)
O1_5 0.178(6) 0.085(3) 0.030(2) -0.014(2) -0.017(3) -0.011(3)
O2_5 0.195(6) 0.064(3) 0.065(3) 0.018(2) -0.051(4) -0.054(3)
N1_5 0.083(4) 0.055(3) 0.028(2) -0.0131(18) -0.002(2) -0.010(2)
C2_5 0.067(4) 0.076(4) 0.053(3) -0.028(3) -0.002(3) 0.006(3)
C3_5 0.077(4) 0.052(3) 0.043(3) -0.011(2) -0.007(3) -0.008(3)
C4_5 0.072(4) 0.062(3) 0.028(3) -0.006(2) -0.006(3) -0.012(3)
C5_5 0.078(5) 0.088(5) 0.049(4) 0.004(3) -0.002(4) 0.008(4)
O3_5 0.118(4) 0.111(4) 0.049(3) 0.010(2) -0.039(3) -0.008(3)
C7_5 0.125(7) 0.048(3) 0.046(3) 0.007(2) 0.006(4) 0.013(4)
C8_5 0.102(7) 0.076(5) 0.106(6) 0.007(4) -0.002(5) 0.027(5)
C10_5 0.124(6) 0.058(3) 0.050(3) 0.018(3) 0.022(4) 0.013(4)
C6_5 0.086(6) 0.173(9) 0.053(4) 0.003(5) -0.031(5) -0.019(6)
C9_5 0.134(8) 0.092(6) 0.138(8) 0.033(6) 0.055(7) 0.025(6)
C11_5 0.057(3) 0.055(3) 0.035(3) -0.011(2) -0.003(3) -0.008(3)
C12_5 0.061(4) 0.064(3) 0.046(3) -0.003(3) -0.004(3) -0.004(3)
C13_5 0.074(5) 0.122(7) 0.042(4) -0.003(4) 0.001(4) -0.001(4)
C14_5 0.058(5) 0.139(7) 0.051(4) -0.036(4) 0.001(4) 0.013(5)
C15_5 0.093(6) 0.077(5) 0.095(6) -0.048(4) -0.017(5) 0.017(4)
C16_5 0.083(5) 0.056(3) 0.061(4) -0.005(3) -0.014(4) 0.001(3)

loop_
_atom_type_symbol
_atom_type_description
_atom_type_scat_dispersion_real
_atom_type_scat_dispersion_imag
_atom_type_scat_source
C C 0.0181 0.0091 'International Tables Vol C Tables 4.2.6.8 and 6.1.1.4'
H H 0.0000 0.0000 'International Tables Vol C Tables 4.2.6.8 and 6.1.1.4'
N N 0.0311 0.0180 'International Tables Vol C Tables 4.2.6.8 and 6.1.1.4'
O O 0.0492 0.0322 'International Tables Vol C Tables 4.2.6.8 and 6.1.1.4'
S S 0.3331 0.5567 'International Tables Vol C Tables 4.2.6.8 and 6.1.1.4'

loop_
_geom_angle_atom_site_label_1
_geom_angle_atom_site_label_2
_geom_angle_atom_site_label_3
_geom_angle
O1_1 S1_1 O2_1 118.6(3)
O1_1 S1_1 O3_1 106.9(3)
O2_1 S1_1 O3_1 108.6(2)
O1_1 S1_1 N1_1 108.4(2)
O2_1 S1_1 N1_1 112.5(2)
O3_1 S1_1 N1_1 100.1(2)
C6_1 O3_1 S1_1 116.0(4)
C4_1 N1_1 C1_1 110.9(3)
C4_1 N1_1 S1_1 114.7(3)
C1_1 N1_1 S1_1 121.4(3)
N1_1 C1_1 C10_1 111.3(4)
N1_1 C1_1 C2_1 101.8(3)
C10_1 C1_1 C2_1 113.0(4)
N1_1 C1_1 C7_1 117.2(4)
C10_1 C1_1 C7_1 102.4(4)
C2_1 C1_1 C7_1 111.6(4)
C3_1 C2_1 C1_1 105.9(4)
C3_1 C2_1 H2A_1 110.5
C1_1 C2_1 H2A_1 110.5
C3_1 C2_1 H2B_1 110.5
C1_1 C2_1 H2B_1 110.5
H2A_1 C2_1 H2B_1 108.7
C11_1 C3_1 C2_1 116.0(4)
C11_1 C3_1 C4_1 113.5(4)
C2_1 C3_1 C4_1 101.2(3)
C11_1 C3_1 H3_1 108.6
C2_1 C3_1 H3_1 108.6
C4_1 C3_1 H3_1 108.6
N1_1 C4_1 C5_1 110.5(4)
N1_1 C4_1 C3_1 99.5(3)
C5_1 C4_1 C3_1 116.7(4)
N1_1 C4_1 H4_1 109.9
C5_1 C4_1 H4_1 109.9
C3_1 C4_1 H4_1 109.9
C4_1 C5_1 C6_1 111.5(4)
C4_1 C5_1 H5A_1 109.3
C6_1 C5_1 H5A_1 109.3
C4_1 C5_1 H5B_1 109.3
C6_1 C5_1 H5B_1 109.3
H5A_1 C5_1 H5B_1 108.0
O3_1 C6_1 C5_1 109.6(4)
O3_1 C6_1 H6A_1 109.8
C5_1 C6_1 H6A_1 109.8
O3_1 C6_1 H6B_1 109.8
C5_1 C6_1 H6B_1 109.8
H6A_1 C6_1 H6B_1 108.2
C8_1 C7_1 C1_1 105.1(5)
C8_1 C7_1 H7A_1 110.7
C1_1 C7_1 H7A_1 110.7
C8_1 C7_1 H7B_1 110.7
C1_1 C7_1 H7B_1 110.7
H7A_1 C7_1 H7B_1 108.8
C7_1 C8_1 C9_1 108.6(6)
C7_1 C8_1 H8A_1 110.0
C9_1 C8_1 H8A_1 110.0
C7_1 C8_1 H8B_1 110.0
C9_1 C8_1 H8B_1 110.0
H8A_1 C8_1 H8B_1 108.3
C8_1 C9_1 C10_1 107.2(4)
C8_1 C9_1 H9A_1 110.3
C10_1 C9_1 H9A_1 110.3
C8_1 C9_1 H9B_1 110.3
C10_1 C9_1 H9B_1 110.3
H9A_1 C9_1 H9B_1 108.5
C9_1 C10_1 C1_1 105.2(4)
C9_1 C10_1 H10A_1 110.7
C1_1 C10_1 H10A_1 110.7
C9_1 C10_1 H10B_1 110.7
C1_1 C10_1 H10B_1 110.7
H10A_1 C10_1 H10B_1 108.8
C16_1 C11_1 C12_1 117.9(4)
C16_1 C11_1 C3_1 122.4(4)
C12_1 C11_1 C3_1 119.6(5)
C11_1 C12_1 C13_1 119.7(6)
C11_1 C12_1 H12_1 120.1
C13_1 C12_1 H12_1 120.1
C14_1 C13_1 C12_1 120.3(6)
C14_1 C13_1 H13_1 119.8
C12_1 C13_1 H13_1 119.8
C13_1 C14_1 C15_1 121.4(5)
C13_1 C14_1 H14_1 119.3
C15_1 C14_1 H14_1 119.3
C14_1 C15_1 C16_1 119.3(6)
C14_1 C15_1 H15_1 120.3
C16_1 C15_1 H15_1 120.3
C11_1 C16_1 C15_1 121.3(5)
C11_1 C16_1 H16_1 119.4
C15_1 C16_1 H16_1 119.4
O2_2 S1_2 O1_2 117.8(3)
O2_2 S1_2 O3_2 109.6(2)
O1_2 S1_2 O3_2 105.8(2)
O2_2 S1_2 N1_2 112.6(2)
O1_2 S1_2 N1_2 109.4(2)
O3_2 S1_2 N1_2 99.9(2)
C6_2 O3_2 S1_2 114.4(3)
C4_2 N1_2 C1_2 112.1(3)
C4_2 N1_2 S1_2 115.2(3)
C1_2 N1_2 S1_2 124.1(3)
N1_2 C1_2 C10_2 109.7(4)
N1_2 C1_2 C2_2 101.6(3)
C10_2 C1_2 C2_2 113.2(4)
N1_2 C1_2 C7_2 117.3(4)
C10_2 C1_2 C7_2 102.9(4)
C2_2 C1_2 C7_2 112.6(4)
C3_2 C2_2 C1_2 106.9(4)
C3_2 C2_2 H2A_2 110.3
C1_2 C2_2 H2A_2 110.3
C3_2 C2_2 H2B_2 110.3
C1_2 C2_2 H2B_2 110.3
H2A_2 C2_2 H2B_2 108.6
C2_2 C3_2 C11_2 114.9(4)
C2_2 C3_2 C4_2 101.8(4)
C11_2 C3_2 C4_2 112.0(4)
C2_2 C3_2 H3_2 109.3
C11_2 C3_2 H3_2 109.3
C4_2 C3_2 H3_2 109.3
N1_2 C4_2 C5_2 108.6(4)
N1_2 C4_2 C3_2 100.4(3)
C5_2 C4_2 C3_2 115.0(4)
N1_2 C4_2 H4_2 110.8
C5_2 C4_2 H4_2 110.8
C3_2 C4_2 H4_2 110.8
C6_2 C5_2 C4_2 109.9(4)
C6_2 C5_2 H5A_2 109.7
C4_2 C5_2 H5A_2 109.7
C6_2 C5_2 H5B_2 109.7
C4_2 C5_2 H5B_2 109.7
H5A_2 C5_2 H5B_2 108.2
O3_2 C6_2 C5_2 108.1(4)
O3_2 C6_2 H6A_2 110.1
C5_2 C6_2 H6A_2 110.1
O3_2 C6_2 H6B_2 110.1
C5_2 C6_2 H6B_2 110.1
H6A_2 C6_2 H6B_2 108.4
C8_2 C7_2 C1_2 104.0(5)
C8_2 C7_2 H7A_2 111.0
C1_2 C7_2 H7A_2 111.0
C8_2 C7_2 H7B_2 111.0
C1_2 C7_2 H7B_2 111.0
H7A_2 C7_2 H7B_2 109.0
C7_2 C8_2 C9_2 111.0(5)
C7_2 C8_2 H8A_2 109.4
C9_2 C8_2 H8A_2 109.4
C7_2 C8_2 H8B_2 109.4
C9_2 C8_2 H8B_2 109.4
H8A_2 C8_2 H8B_2 108.0
C8_2 C9_2 C10_2 105.7(5)
C8_2 C9_2 H9A_2 110.6
C10_2 C9_2 H9A_2 110.6
C8_2 C9_2 H9B_2 110.6
C10_2 C9_2 H9B_2 110.6
H9A_2 C9_2 H9B_2 108.7
C9_2 C10_2 C1_2 104.9(4)
C9_2 C10_2 H10A_2 110.8
C1_2 C10_2 H10A_2 110.8
C9_2 C10_2 H10B_2 110.8
C1_2 C10_2 H10B_2 110.8
H10A_2 C10_2 H10B_2 108.9
C12_2 C11_2 C16_2 119.9(5)
C12_2 C11_2 C3_2 121.4(5)
C16_2 C11_2 C3_2 118.7(5)
C13_2 C12_2 C11_2 119.9(6)
C13_2 C12_2 H12_2 120.0
C11_2 C12_2 H12_2 120.0
C14_2 C13_2 C12_2 122.4(7)
C14_2 C13_2 H13_2 118.8
C12_2 C13_2 H13_2 118.8
C13_2 C14_2 C15_2 118.4(5)
C13_2 C14_2 H14_2 120.8
C15_2 C14_2 H14_2 120.8
C16_2 C15_2 C14_2 118.8(6)
C16_2 C15_2 H15_2 120.6
C14_2 C15_2 H15_2 120.6
C11_2 C16_2 C15_2 120.5(6)
C11_2 C16_2 H16_2 119.8
C15_2 C16_2 H16_2 119.8
O2_4 S1_4 O1_4 118.8(3)
O2_4 S1_4 O3_4 107.7(2)
O1_4 S1_4 O3_4 106.9(3)
O2_4 S1_4 N1_4 111.5(2)
O1_4 S1_4 N1_4 110.1(3)
O3_4 S1_4 N1_4 100.0(2)
C6_4 O3_4 S1_4 116.3(3)
C4_4 N1_4 C1_4 111.4(4)
C4_4 N1_4 S1_4 115.8(3)
C1_4 N1_4 S1_4 123.0(3)
N1_4 C1_4 C7_4 117.3(4)
N1_4 C1_4 C10_4 111.5(4)
C7_4 C1_4 C10_4 101.5(4)
N1_4 C1_4 C2_4 102.2(4)
C7_4 C1_4 C2_4 111.7(4)
C10_4 C1_4 C2_4 113.1(4)
C3_4 C2_4 C1_4 106.9(4)
C3_4 C2_4 H2A_4 110.3
C1_4 C2_4 H2A_4 110.3
C3_4 C2_4 H2B_4 110.3
C1_4 C2_4 H2B_4 110.3
H2A_4 C2_4 H2B_4 108.6
C11_4 C3_4 C4_4 115.1(4)
C11_4 C3_4 C2_4 114.6(4)
C4_4 C3_4 C2_4 102.0(4)
C11_4 C3_4 H3_4 108.3
C4_4 C3_4 H3_4 108.3
C2_4 C3_4 H3_4 108.3
N1_4 C4_4 C5_4 108.0(4)
N1_4 C4_4 C3_4 102.5(4)
C5_4 C4_4 C3_4 116.0(4)
N1_4 C4_4 H4_4 110.0
C5_4 C4_4 H4_4 110.0
C3_4 C4_4 H4_4 110.0
C4_4 C5_4 C6_4 111.0(4)
C4_4 C5_4 H5A_4 109.4
C6_4 C5_4 H5A_4 109.4
C4_4 C5_4 H5B_4 109.4
C6_4 C5_4 H5B_4 109.4
H5A_4 C5_4 H5B_4 108.0
O3_4 C6_4 C5_4 110.4(4)
O3_4 C6_4 H6A_4 109.6
C5_4 C6_4 H6A_4 109.6
O3_4 C6_4 H6B_4 109.6
C5_4 C6_4 H6B_4 109.6
H6A_4 C6_4 H6B_4 108.1
C1_4 C7_4 C8_4 103.7(4)
C1_4 C7_4 H7A_4 111.0
C8_4 C7_4 H7A_4 111.0
C1_4 C7_4 H7B_4 111.0
C8_4 C7_4 H7B_4 111.0
H7A_4 C7_4 H7B_4 109.0
C9_4 C8_4 C7_4 104.6(5)
C9_4 C8_4 H8A_4 110.8
C7_4 C8_4 H8A_4 110.8
C9_4 C8_4 H8B_4 110.8
C7_4 C8_4 H8B_4 110.8
H8A_4 C8_4 H8B_4 108.9
C8_4 C9_4 C10_4 108.2(5)
C8_4 C9_4 H9A_4 110.1
C10_4 C9_4 H9A_4 110.1
C8_4 C9_4 H9B_4 110.1
C10_4 C9_4 H9B_4 110.1
H9A_4 C9_4 H9B_4 108.4
C9_4 C10_4 C1_4 103.3(4)
C9_4 C10_4 H10A_4 111.1
C1_4 C10_4 H10A_4 111.1
C9_4 C10_4 H10B_4 111.1
C1_4 C10_4 H10B_4 111.1
H10A_4 C10_4 H10B_4 109.1
C16_4 C11_4 C12_4 117.5(4)
C16_4 C11_4 C3_4 120.7(4)
C12_4 C11_4 C3_4 121.9(4)
C13_4 C12_4 C11_4 120.1(5)
C13_4 C12_4 H12_4 119.9
C11_4 C12_4 H12_4 119.9
C14_4 C13_4 C12_4 121.6(5)
C14_4 C13_4 H13_4 119.2
C12_4 C13_4 H13_4 119.2
C13_4 C14_4 C15_4 118.5(5)
C13_4 C14_4 H14_4 120.8
C15_4 C14_4 H14_4 120.8
C16_4 C15_4 C14_4 121.5(5)
C16_4 C15_4 H15_4 119.2
C14_4 C15_4 H15_4 119.2
C15_4 C16_4 C11_4 120.8(5)
C15_4 C16_4 H16_4 119.6
C11_4 C16_4 H16_4 119.6
O2_5 S1_5 O1_5 117.6(3)
O2_5 S1_5 O3_5 109.3(4)
O1_5 S1_5 O3_5 104.9(3)
O2_5 S1_5 N1_5 112.0(3)
O1_5 S1_5 N1_5 110.9(3)
O3_5 S1_5 N1_5 100.4(3)
N1_5 C1_5 C10_5 113.0(5)
N1_5 C1_5 C7_5 116.4(5)
C10_5 C1_5 C7_5 101.3(5)
N1_5 C1_5 C2_5 101.5(4)
C10_5 C1_5 C2_5 113.7(5)
C7_5 C1_5 C2_5 111.5(5)
C4_5 N1_5 C1_5 110.9(4)
C4_5 N1_5 S1_5 114.7(4)
C1_5 N1_5 S1_5 122.7(4)
C3_5 C2_5 C1_5 107.3(5)
C3_5 C2_5 H2A_5 110.2
C1_5 C2_5 H2A_5 110.2
C3_5 C2_5 H2B_5 110.2
C1_5 C2_5 H2B_5 110.2
H2A_5 C2_5 H2B_5 108.5
C11_5 C3_5 C2_5 117.5(5)
C11_5 C3_5 C4_5 113.0(5)
C2_5 C3_5 C4_5 102.1(4)
C11_5 C3_5 H3_5 107.9
C2_5 C3_5 H3_5 107.9
C4_5 C3_5 H3_5 107.9
C5_5 C4_5 N1_5 111.4(4)
C5_5 C4_5 C3_5 115.2(5)
N1_5 C4_5 C3_5 99.3(5)
C5_5 C4_5 H4_5 110.2
N1_5 C4_5 H4_5 110.2
C3_5 C4_5 H4_5 110.2
C4_5 C5_5 C6_5 109.8(6)
C4_5 C5_5 H5A_5 109.7
C6_5 C5_5 H5A_5 109.7
C4_5 C5_5 H5B_5 109.7
C6_5 C5_5 H5B_5 109.7
H5A_5 C5_5 H5B_5 108.2
C6_5 O3_5 S1_5 114.3(4)
C8_5 C7_5 C1_5 102.7(6)
C8_5 C7_5 H7A_5 111.2
C1_5 C7_5 H7A_5 111.2
C8_5 C7_5 H7B_5 111.2
C1_5 C7_5 H7B_5 111.2
H7A_5 C7_5 H7B_5 109.1
C9_5 C8_5 C7_5 103.7(7)
C9_5 C8_5 H8A_5 111.0
C7_5 C8_5 H8A_5 111.0
C9_5 C8_5 H8B_5 111.0
C7_5 C8_5 H8B_5 111.0
H8A_5 C8_5 H8B_5 109.0
C9_5 C10_5 C1_5 104.9(5)
C9_5 C10_5 H10A_5 110.8
C1_5 C10_5 H10A_5 110.8
C9_5 C10_5 H10B_5 110.8
C1_5 C10_5 H10B_5 110.8
H10A_5 C10_5 H10B_5 108.8
O3_5 C6_5 C5_5 108.6(6)
O3_5 C6_5 H6A_5 110.0
C5_5 C6_5 H6A_5 110.0
O3_5 C6_5 H6B_5 110.0
C5_5 C6_5 H6B_5 110.0
H6A_5 C6_5 H6B_5 108.4
C10_5 C9_5 C8_5 107.9(7)
C10_5 C9_5 H9A_5 110.1
C8_5 C9_5 H9A_5 110.1
C10_5 C9_5 H9B_5 110.1
C8_5 C9_5 H9B_5 110.1
H9A_5 C9_5 H9B_5 108.4
C16_5 C11_5 C12_5 117.5(5)
C16_5 C11_5 C3_5 118.3(5)
C12_5 C11_5 C3_5 124.1(5)
C13_5 C12_5 C11_5 121.8(6)
C13_5 C12_5 H12_5 119.1
C11_5 C12_5 H12_5 119.1
C14_5 C13_5 C12_5 120.4(7)
C14_5 C13_5 H13_5 119.8
C12_5 C13_5 H13_5 119.8
C13_5 C14_5 C15_5 121.7(6)
C13_5 C14_5 H14_5 119.2
C15_5 C14_5 H14_5 119.2
C14_5 C15_5 C16_5 118.6(6)
C14_5 C15_5 H15_5 120.7
C16_5 C15_5 H15_5 120.7
C11_5 C16_5 C15_5 120.0(6)
C11_5 C16_5 H16_5 120.0
C15_5 C16_5 H16_5 120.0

loop_
_geom_bond_atom_site_label_1
_geom_bond_atom_site_label_2
_geom_bond_distance
S1_1 O1_1 1.420(4)
S1_1 O2_1 1.433(4)
S1_1 O3_1 1.561(4)
S1_1 N1_1 1.623(3)
O3_1 C6_1 1.456(6)
N1_1 C4_1 1.483(5)
N1_1 C1_1 1.499(6)
C1_1 C10_1 1.535(6)
C1_1 C2_1 1.547(6)
C1_1 C7_1 1.552(7)
C2_1 C3_1 1.527(6)
C2_1 H2A_1 0.9900
C2_1 H2B_1 0.9900
C3_1 C11_1 1.514(6)
C3_1 C4_1 1.542(6)
C3_1 H3_1 1.0000
C4_1 C5_1 1.512(6)
C4_1 H4_1 1.0000
C5_1 C6_1 1.513(7)
C5_1 H5A_1 0.9900
C5_1 H5B_1 0.9900
C6_1 H6A_1 0.9900
C6_1 H6B_1 0.9900
C7_1 C8_1 1.465(7)
C7_1 H7A_1 0.9900
C7_1 H7B_1 0.9900
C8_1 C9_1 1.480(9)
C8_1 H8A_1 0.9900
C8_1 H8B_1 0.9900
C9_1 C10_1 1.525(7)
C9_1 H9A_1 0.9900
C9_1 H9B_1 0.9900
C10_1 H10A_1 0.9900
C10_1 H10B_1 0.9900
C11_1 C16_1 1.388(7)
C11_1 C12_1 1.402(7)
C12_1 C13_1 1.404(8)
C12_1 H12_1 0.9500
C13_1 C14_1 1.351(9)
C13_1 H13_1 0.9500
C14_1 C15_1 1.361(8)
C14_1 H14_1 0.9500
C15_1 C16_1 1.395(7)
C15_1 H15_1 0.9500
C16_1 H16_1 0.9500
S1_2 O2_2 1.414(4)
S1_2 O1_2 1.423(3)
S1_2 O3_2 1.558(3)
S1_2 N1_2 1.609(4)
O3_2 C6_2 1.488(5)
N1_2 C4_2 1.493(5)
N1_2 C1_2 1.495(5)
C1_2 C10_2 1.531(7)
C1_2 C2_2 1.538(6)
C1_2 C7_2 1.549(6)
C2_2 C3_2 1.516(6)
C2_2 H2A_2 0.9900
C2_2 H2B_2 0.9900
C3_2 C11_2 1.529(6)
C3_2 C4_2 1.545(6)
C3_2 H3_2 1.0000
C4_2 C5_2 1.516(6)
C4_2 H4_2 1.0000
C5_2 C6_2 1.514(7)
C5_2 H5A_2 0.9900
C5_2 H5B_2 0.9900
C6_2 H6A_2 0.9900
C6_2 H6B_2 0.9900
C7_2 C8_2 1.461(8)
C7_2 H7A_2 0.9900
C7_2 H7B_2 0.9900
C8_2 C9_2 1.475(10)
C8_2 H8A_2 0.9900
C8_2 H8B_2 0.9900
C9_2 C10_2 1.508(7)
C9_2 H9A_2 0.9900
C9_2 H9B_2 0.9900
C10_2 H10A_2 0.9900
C10_2 H10B_2 0.9900
C11_2 C12_2 1.368(8)
C11_2 C16_2 1.377(7)
C12_2 C13_2 1.360(8)
C12_2 H12_2 0.9500
C13_2 C14_2 1.358(10)
C13_2 H13_2 0.9500
C14_2 C15_2 1.419(10)
C14_2 H14_2 0.9500
C15_2 C16_2 1.387(8)
C15_2 H15_2 0.9500
C16_2 H16_2 0.9500
S1_4 O2_4 1.413(4)
S1_4 O1_4 1.428(4)
S1_4 O3_4 1.562(4)
S1_4 N1_4 1.605(4)
O3_4 C6_4 1.446(6)
N1_4 C4_4 1.487(6)
N1_4 C1_4 1.508(6)
C1_4 C7_4 1.520(7)
C1_4 C10_4 1.539(7)
C1_4 C2_4 1.544(7)
C2_4 C3_4 1.542(6)
C2_4 H2A_4 0.9900
C2_4 H2B_4 0.9900
C3_4 C11_4 1.488(6)
C3_4 C4_4 1.528(6)
C3_4 H3_4 1.0000
C4_4 C5_4 1.507(6)
C4_4 H4_4 1.0000
C5_4 C6_4 1.508(7)
C5_4 H5A_4 0.9900
C5_4 H5B_4 0.9900
C6_4 H6A_4 0.9900
C6_4 H6B_4 0.9900
C7_4 C8_4 1.529(7)
C7_4 H7A_4 0.9900
C7_4 H7B_4 0.9900
C8_4 C9_4 1.500(9)
C8_4 H8A_4 0.9900
C8_4 H8B_4 0.9900
C9_4 C10_4 1.527(8)
C9_4 H9A_4 0.9900
C9_4 H9B_4 0.9900
C10_4 H10A_4 0.9900
C10_4 H10B_4 0.9900
C11_4 C16_4 1.398(6)
C11_4 C12_4 1.413(6)
C12_4 C13_4 1.384(7)
C12_4 H12_4 0.9500
C13_4 C14_4 1.370(7)
C13_4 H13_4 0.9500
C14_4 C15_4 1.381(8)
C14_4 H14_4 0.9500
C15_4 C16_4 1.374(7)
C15_4 H15_4 0.9500
C16_4 H16_4 0.9500
S1_5 O2_5 1.405(4)
S1_5 O1_5 1.411(5)
S1_5 O3_5 1.571(6)
S1_5 N1_5 1.611(5)
C1_5 N1_5 1.492(8)
C1_5 C10_5 1.528(8)
C1_5 C7_5 1.533(7)
C1_5 C2_5 1.537(7)
N1_5 C4_5 1.489(7)
C2_5 C3_5 1.511(8)
C2_5 H2A_5 0.9900
C2_5 H2B_5 0.9900
C3_5 C11_5 1.500(7)
C3_5 C4_5 1.534(7)
C3_5 H3_5 1.0000
C4_5 C5_5 1.488(9)
C4_5 H4_5 1.0000
C5_5 C6_5 1.509(10)
C5_5 H5A_5 0.9900
C5_5 H5B_5 0.9900
O3_5 C6_5 1.450(9)
C7_5 C8_5 1.524(11)
C7_5 H7A_5 0.9900
C7_5 H7B_5 0.9900
C8_5 C9_5 1.514(10)
C8_5 H8A_5 0.9900
C8_5 H8B_5 0.9900
C10_5 C9_5 1.507(11)
C10_5 H10A_5 0.9900
C10_5 H10B_5 0.9900
C6_5 H6A_5 0.9900
C6_5 H6B_5 0.9900
C9_5 H9A_5 0.9900
C9_5 H9B_5 0.9900
C11_5 C16_5 1.381(8)
C11_5 C12_5 1.382(7)
C12_5 C13_5 1.361(8)
C12_5 H12_5 0.9500
C13_5 C14_5 1.322(10)
C13_5 H13_5 0.9500
C14_5 C15_5 1.365(11)
C14_5 H14_5 0.9500
C15_5 C16_5 1.413(9)
C15_5 H15_5 0.9500
C16_5 H16_5 0.9500

loop_
_geom_torsion_atom_site_label_1
_geom_torsion_atom_site_label_2
_geom_torsion_atom_site_label_3
_geom_torsion_atom_site_label_4
_geom_torsion
O1_1 S1_1 O3_1 C6_1 172.3(4)
O2_1 S1_1 O3_1 C6_1 -58.6(4)
N1_1 S1_1 O3_1 C6_1 59.4(4)
O1_1 S1_1 N1_1 C4_1 -168.0(4)
O2_1 S1_1 N1_1 C4_1 59.0(4)
O3_1 S1_1 N1_1 C4_1 -56.2(4)
O1_1 S1_1 N1_1 C1_1 54.1(4)
O2_1 S1_1 N1_1 C1_1 -79.0(4)
O3_1 S1_1 N1_1 C1_1 165.8(3)
C4_1 N1_1 C1_1 C10_1 134.0(4)
S1_1 N1_1 C1_1 C10_1 -86.7(4)
C4_1 N1_1 C1_1 C2_1 13.4(5)
S1_1 N1_1 C1_1 C2_1 152.7(3)
C4_1 N1_1 C1_1 C7_1 -108.6(4)
S1_1 N1_1 C1_1 C7_1 30.7(5)
N1_1 C1_1 C2_1 C3_1 16.1(5)
C10_1 C1_1 C2_1 C3_1 -103.3(5)
C7_1 C1_1 C2_1 C3_1 141.9(4)
C1_1 C2_1 C3_1 C11_1 -161.6(4)
C1_1 C2_1 C3_1 C4_1 -38.2(5)
C1_1 N1_1 C4_1 C5_1 -160.0(4)
S1_1 N1_1 C4_1 C5_1 57.7(5)
C1_1 N1_1 C4_1 C3_1 -36.7(5)
S1_1 N1_1 C4_1 C3_1 -179.0(3)
C11_1 C3_1 C4_1 N1_1 169.3(4)
C2_1 C3_1 C4_1 N1_1 44.3(4)
C11_1 C3_1 C4_1 C5_1 -71.9(6)
C2_1 C3_1 C4_1 C5_1 163.1(4)
N1_1 C4_1 C5_1 C6_1 -54.3(5)
C3_1 C4_1 C5_1 C6_1 -166.9(4)
S1_1 O3_1 C6_1 C5_1 -63.1(6)
C4_1 C5_1 C6_1 O3_1 55.8(6)
N1_1 C1_1 C7_1 C8_1 -155.9(5)
C10_1 C1_1 C7_1 C8_1 -33.9(6)
C2_1 C1_1 C7_1 C8_1 87.3(6)
C1_1 C7_1 C8_1 C9_1 25.7(8)
C7_1 C8_1 C9_1 C10_1 -7.0(9)
C8_1 C9_1 C10_1 C1_1 -14.8(7)
N1_1 C1_1 C10_1 C9_1 155.4(4)
C2_1 C1_1 C10_1 C9_1 -90.9(5)
C7_1 C1_1 C10_1 C9_1 29.3(5)
C2_1 C3_1 C11_1 C16_1 58.1(6)
C4_1 C3_1 C11_1 C16_1 -58.6(6)
C2_1 C3_1 C11_1 C12_1 -124.2(5)
C4_1 C3_1 C11_1 C12_1 119.2(5)
C16_1 C11_1 C12_1 C13_1 -0.2(7)
C3_1 C11_1 C12_1 C13_1 -178.1(5)
C11_1 C12_1 C13_1 C14_1 0.8(9)
C12_1 C13_1 C14_1 C15_1 -0.2(9)
C13_1 C14_1 C15_1 C16_1 -0.9(9)
C12_1 C11_1 C16_1 C15_1 -0.9(7)
C3_1 C11_1 C16_1 C15_1 176.9(5)
C14_1 C15_1 C16_1 C11_1 1.5(8)
O2_2 S1_2 O3_2 C6_2 -58.5(4)
O1_2 S1_2 O3_2 C6_2 173.5(4)
N1_2 S1_2 O3_2 C6_2 59.9(4)
O2_2 S1_2 N1_2 C4_2 58.6(4)
O1_2 S1_2 N1_2 C4_2 -168.3(4)
O3_2 S1_2 N1_2 C4_2 -57.6(4)
O2_2 S1_2 N1_2 C1_2 -86.5(5)
O1_2 S1_2 N1_2 C1_2 46.5(5)
O3_2 S1_2 N1_2 C1_2 157.3(4)
C4_2 N1_2 C1_2 C10_2 126.5(5)
S1_2 N1_2 C1_2 C10_2 -87.4(5)
C4_2 N1_2 C1_2 C2_2 6.4(6)
S1_2 N1_2 C1_2 C2_2 152.5(4)
C4_2 N1_2 C1_2 C7_2 -116.7(5)
S1_2 N1_2 C1_2 C7_2 29.3(6)
N1_2 C1_2 C2_2 C3_2 20.3(5)
C10_2 C1_2 C2_2 C3_2 -97.3(5)
C7_2 C1_2 C2_2 C3_2 146.5(4)
C1_2 C2_2 C3_2 C11_2 -159.5(5)
C1_2 C2_2 C3_2 C4_2 -38.3(5)
C1_2 N1_2 C4_2 C5_2 -150.5(4)
S1_2 N1_2 C4_2 C5_2 60.2(5)
C1_2 N1_2 C4_2 C3_2 -29.4(5)
S1_2 N1_2 C4_2 C3_2 -178.7(3)
C2_2 C3_2 C4_2 N1_2 39.8(5)
C11_2 C3_2 C4_2 N1_2 163.0(4)
C2_2 C3_2 C4_2 C5_2 156.2(4)
C11_2 C3_2 C4_2 C5_2 -80.6(6)
N1_2 C4_2 C5_2 C6_2 -58.3(6)
C3_2 C4_2 C5_2 C6_2 -169.9(4)
S1_2 O3_2 C6_2 C5_2 -65.9(6)
C4_2 C5_2 C6_2 O3_2 60.7(6)
N1_2 C1_2 C7_2 C8_2 -151.8(6)
C10_2 C1_2 C7_2 C8_2 -31.3(6)
C2_2 C1_2 C7_2 C8_2 90.9(6)
C1_2 C7_2 C8_2 C9_2 17.9(9)
C7_2 C8_2 C9_2 C10_2 3.1(9)
C8_2 C9_2 C10_2 C1_2 -23.2(7)
N1_2 C1_2 C10_2 C9_2 159.0(4)
C2_2 C1_2 C10_2 C9_2 -88.3(5)
C7_2 C1_2 C10_2 C9_2 33.5(5)
C2_2 C3_2 C11_2 C12_2 52.4(7)
C4_2 C3_2 C11_2 C12_2 -63.1(6)
C2_2 C3_2 C11_2 C16_2 -127.6(5)
C4_2 C3_2 C11_2 C16_2 117.0(5)
C16_2 C11_2 C12_2 C13_2 0.4(8)
C3_2 C11_2 C12_2 C13_2 -179.5(5)
C11_2 C12_2 C13_2 C14_2 -0.9(9)
C12_2 C13_2 C14_2 C15_2 0.3(9)
C13_2 C14_2 C15_2 C16_2 0.8(8)
C12_2 C11_2 C16_2 C15_2 0.8(7)
C3_2 C11_2 C16_2 C15_2 -179.3(4)
C14_2 C15_2 C16_2 C11_2 -1.4(8)
O2_4 S1_4 O3_4 C6_4 -60.0(4)
O1_4 S1_4 O3_4 C6_4 171.3(4)
N1_4 S1_4 O3_4 C6_4 56.6(4)
O2_4 S1_4 N1_4 C4_4 56.8(4)
O1_4 S1_4 N1_4 C4_4 -169.1(4)
O3_4 S1_4 N1_4 C4_4 -56.9(4)
O2_4 S1_4 N1_4 C1_4 -86.1(4)
O1_4 S1_4 N1_4 C1_4 48.0(5)
O3_4 S1_4 N1_4 C1_4 160.2(4)
C4_4 N1_4 C1_4 C7_4 -114.9(5)
S1_4 N1_4 C1_4 C7_4 29.4(6)
C4_4 N1_4 C1_4 C10_4 128.7(5)
S1_4 N1_4 C1_4 C10_4 -87.0(5)
C4_4 N1_4 C1_4 C2_4 7.6(5)
S1_4 N1_4 C1_4 C2_4 151.9(4)
N1_4 C1_4 C2_4 C3_4 17.1(5)
C7_4 C1_4 C2_4 C3_4 143.4(4)
C10_4 C1_4 C2_4 C3_4 -102.8(5)
C1_4 C2_4 C3_4 C11_4 -159.7(4)
C1_4 C2_4 C3_4 C4_4 -34.7(5)
C1_4 N1_4 C4_4 C5_4 -152.3(4)
S1_4 N1_4 C4_4 C5_4 60.6(5)
C1_4 N1_4 C4_4 C3_4 -29.2(5)
S1_4 N1_4 C4_4 C3_4 -176.3(3)
C11_4 C3_4 C4_4 N1_4 162.5(4)
C2_4 C3_4 C4_4 N1_4 37.8(4)
C11_4 C3_4 C4_4 C5_4 -80.0(5)
C2_4 C3_4 C4_4 C5_4 155.3(4)
N1_4 C4_4 C5_4 C6_4 -56.6(5)
C3_4 C4_4 C5_4 C6_4 -171.0(4)
S1_4 O3_4 C6_4 C5_4 -61.1(5)
C4_4 C5_4 C6_4 O3_4 57.4(6)
N1_4 C1_4 C7_4 C8_4 -164.9(5)
C10_4 C1_4 C7_4 C8_4 -43.1(5)
C2_4 C1_4 C7_4 C8_4 77.7(5)
C1_4 C7_4 C8_4 C9_4 31.8(6)
C7_4 C8_4 C9_4 C10_4 -7.7(7)
C8_4 C9_4 C10_4 C1_4 -18.7(6)
N1_4 C1_4 C10_4 C9_4 163.4(4)
C7_4 C1_4 C10_4 C9_4 37.7(5)
C2_4 C1_4 C10_4 C9_4 -82.1(5)
C4_4 C3_4 C11_4 C16_4 119.3(5)
C2_4 C3_4 C11_4 C16_4 -122.9(5)
C4_4 C3_4 C11_4 C12_4 -61.4(5)
C2_4 C3_4 C11_4 C12_4 56.4(6)
C16_4 C11_4 C12_4 C13_4 2.0(7)
C3_4 C11_4 C12_4 C13_4 -177.3(4)
C11_4 C12_4 C13_4 C14_4 -1.2(7)
C12_4 C13_4 C14_4 C15_4 0.6(8)
C13_4 C14_4 C15_4 C16_4 -0.9(8)
C14_4 C15_4 C16_4 C11_4 1.8(7)
C12_4 C11_4 C16_4 C15_4 -2.4(7)
C3_4 C11_4 C16_4 C15_4 177.0(4)
C10_5 C1_5 N1_5 C4_5 138.7(5)
C7_5 C1_5 N1_5 C4_5 -104.6(5)
C2_5 C1_5 N1_5 C4_5 16.6(6)
C10_5 C1_5 N1_5 S1_5 -80.4(5)
C7_5 C1_5 N1_5 S1_5 36.2(6)
C2_5 C1_5 N1_5 S1_5 157.5(4)
O2_5 S1_5 N1_5 C4_5 62.1(5)
O1_5 S1_5 N1_5 C4_5 -164.3(4)
O3_5 S1_5 N1_5 C4_5 -53.8(4)
O2_5 S1_5 N1_5 C1_5 -77.5(5)
O1_5 S1_5 N1_5 C1_5 56.1(5)
O3_5 S1_5 N1_5 C1_5 166.6(4)
N1_5 C1_5 C2_5 C3_5 11.8(6)
C10_5 C1_5 C2_5 C3_5 -109.8(6)
C7_5 C1_5 C2_5 C3_5 136.4(6)
C1_5 C2_5 C3_5 C11_5 -158.8(5)
C1_5 C2_5 C3_5 C4_5 -34.5(6)
C1_5 N1_5 C4_5 C5_5 -159.2(5)
S1_5 N1_5 C4_5 C5_5 56.5(6)
C1_5 N1_5 C4_5 C3_5 -37.5(5)
S1_5 N1_5 C4_5 C3_5 178.3(4)
C11_5 C3_5 C4_5 C5_5 -71.6(6)
C2_5 C3_5 C4_5 C5_5 161.2(5)
C11_5 C3_5 C4_5 N1_5 169.4(5)
C2_5 C3_5 C4_5 N1_5 42.2(5)
N1_5 C4_5 C5_5 C6_5 -56.2(7)
C3_5 C4_5 C5_5 C6_5 -168.2(5)
O2_5 S1_5 O3_5 C6_5 -58.0(6)
O1_5 S1_5 O3_5 C6_5 175.1(5)
N1_5 S1_5 O3_5 C6_5 60.0(6)
N1_5 C1_5 C7_5 C8_5 -167.1(5)
C10_5 C1_5 C7_5 C8_5 -44.2(7)
C2_5 C1_5 C7_5 C8_5 77.1(7)
C1_5 C7_5 C8_5 C9_5 36.4(8)
N1_5 C1_5 C10_5 C9_5 160.2(6)
C7_5 C1_5 C10_5 C9_5 35.0(8)
C2_5 C1_5 C10_5 C9_5 -84.8(7)
S1_5 O3_5 C6_5 C5_5 -66.9(8)
C4_5 C5_5 C6_5 O3_5 60.5(8)
C1_5 C10_5 C9_5 C8_5 -12.9(9)
C7_5 C8_5 C9_5 C10_5 -14.6(9)
C2_5 C3_5 C11_5 C16_5 -118.0(7)
C4_5 C3_5 C11_5 C16_5 123.4(6)
C2_5 C3_5 C11_5 C12_5 61.6(8)
C4_5 C3_5 C11_5 C12_5 -57.0(8)
C16_5 C11_5 C12_5 C13_5 -1.4(10)
C3_5 C11_5 C12_5 C13_5 179.0(6)
C11_5 C12_5 C13_5 C14_5 0.9(11)
C12_5 C13_5 C14_5 C15_5 -1.2(12)
C13_5 C14_5 C15_5 C16_5 1.9(12)
C12_5 C11_5 C16_5 C15_5 2.1(10)
C3_5 C11_5 C16_5 C15_5 -178.3(6)
C14_5 C15_5 C16_5 C11_5 -2.3(11)
